data_7127585
loop_
_publ_author_name
'Su, Qian-Qian'
'Yuan, Qiong'
'Wu, Xiao-Fan'
'Chen, Si-Huai'
'Xiang, Jing'
'Jin, Xin-Xin'
'Wang, Li-Xin'
'Wang, Bing-Wu'
'Gao, Song'
'Lau, Tai-Chu'

_publ_section_title
;
 Slow magnetic relaxation in structurally similar mononuclear 8-coordinate
 Fe(II) and Fe(III) compounds.
;
_journal_issue 6
_journal_name_full 'Chemical communications (Cambridge, England)'
_journal_page_first 781
_journal_page_last 784
_journal_paper_doi 10.1039/d0cc07004a
_journal_volume 57
_journal_year 2021
_chemical_formula_sum 'C49 H36 Fe N20 O P'
_chemical_formula_weight 1007.80
_space_group_crystal_system monoclinic
_space_group_IT_number 14
_space_group_name_Hall '-P 2yn'
_space_group_name_H-M_alt 'P 1 21/n 1'
_atom_sites_solution_hydrogens geom
_audit_creation_method SHELXL-2014/7
_audit_update_record
;
2020-10-19 deposited with the CCDC.	2020-12-14 downloaded from the CCDC.
;
_cell_angle_alpha 90
_cell_angle_beta 94.775(3)
_cell_angle_gamma 90
_cell_formula_units_Z 4
_cell_length_a 19.6724(7)
_cell_length_b 7.9390(2)
_cell_length_c 30.9185(10)
_cell_measurement_reflns_used 3830
_cell_measurement_temperature 100.00(10)
_cell_measurement_theta_max 26.7840
_cell_measurement_theta_min 2.3130
_cell_volume 4812.1(3)
_computing_cell_refinement 'CrysAlisPro 1.171.38.43f (Rigaku OD, 2015)'
_computing_data_collection 'CrysAlisPro 1.171.38.43f (Rigaku OD, 2015)'
_computing_data_reduction 'CrysAlisPro 1.171.38.43f (Rigaku OD, 2015)'
_computing_structure_refinement 'SHELXL-2014/7 (Sheldrick, 2014)'
_diffrn_ambient_temperature 100.00(10)
_diffrn_detector_area_resol_mean 10.5368
_diffrn_measured_fraction_theta_full 1.000
_diffrn_measured_fraction_theta_max 1.000
_diffrn_measurement_device_type 'SuperNova, Dual, Cu at zero, AtlasS2'
_diffrn_radiation_type MoK\a
_diffrn_radiation_wavelength 0.71073
_diffrn_reflns_av_R_equivalents 0.0643
_diffrn_reflns_av_unetI/netI 0.0999
_diffrn_reflns_Laue_measured_fraction_full 1.000
_diffrn_reflns_Laue_measured_fraction_max 1.000
_diffrn_reflns_limit_h_max 23
_diffrn_reflns_limit_h_min -17
_diffrn_reflns_limit_k_max 9
_diffrn_reflns_limit_k_min -7
_diffrn_reflns_limit_l_max 31
_diffrn_reflns_limit_l_min -36
_diffrn_reflns_number 21668
_diffrn_reflns_point_group_measured_fraction_full 1.000
_diffrn_reflns_point_group_measured_fraction_max 1.000
_diffrn_reflns_theta_full 25.014
_diffrn_reflns_theta_max 25.014
_diffrn_reflns_theta_min 2.078
_diffrn_source 'micro-focus sealed X-ray tube'
_exptl_absorpt_coefficient_mu 0.408
_exptl_absorpt_correction_T_max 1.00000
_exptl_absorpt_correction_T_min 0.94474
_exptl_absorpt_correction_type multi-scan
_exptl_absorpt_process_details sadabs
_exptl_crystal_colour orange
_exptl_crystal_density_diffrn 1.391
_exptl_crystal_description block
_exptl_crystal_F_000 2076
_exptl_crystal_size_max 0.080
_exptl_crystal_size_mid 0.070
_exptl_crystal_size_min 0.070
_refine_diff_density_max 0.546
_refine_diff_density_min -0.489
_refine_diff_density_rms 0.077
_refine_ls_extinction_method none
_refine_ls_goodness_of_fit_ref 0.665
_refine_ls_hydrogen_treatment constr
_refine_ls_matrix_type full
_refine_ls_number_parameters 651
_refine_ls_number_reflns 8490
_refine_ls_number_restraints 1572
_refine_ls_restrained_S_all 0.627
_refine_ls_R_factor_all 0.0911
_refine_ls_R_factor_gt 0.0551
_refine_ls_shift/su_max 0.097
_refine_ls_shift/su_mean 0.002
_refine_ls_structure_factor_coef Fsqd
_refine_ls_weighting_details 'w=1/[\s^2^(Fo^2^)+(0.1502P)^2^+36.0879P] where P=(Fo^2^+2Fc^2^)/3'
_refine_ls_weighting_scheme calc
_refine_ls_wR_factor_gt 0.1468
_refine_ls_wR_factor_ref 0.1973
_reflns_Friedel_coverage 0.000
_reflns_number_gt 5815
_reflns_number_total 8490
_reflns_threshold_expression 'I > 2\s(I)'
_cod_data_source_file d0cc07004a2.cif
_cod_data_source_block fe_sq
_cod_depositor_comments 'Adding full bibliography for 7127584--7127585.cif.'
_cod_original_sg_symbol_H-M 'P 21/n'
_cod_database_code 7127585
_shelx_shelxl_version_number 2014/7
_shelx_space_group_comment
;
The symmetry employed for this shelxl refinement is uniquely defined
by the following loop, which should always be used as a source of
symmetry information in preference to the above space-group names.
They are only intended as comments.
;
_shelx_estimated_absorpt_t_min 0.968
_shelx_estimated_absorpt_t_max 0.972

loop_
_space_group_symop_operation_xyz
'x, y, z'
'-x+1/2, y+1/2, -z+1/2'
'-x, -y, -z'
'x-1/2, -y-1/2, z-1/2'

loop_
_atom_site_label
_atom_site_type_symbol
_atom_site_fract_x
_atom_site_fract_y
_atom_site_fract_z
_atom_site_U_iso_or_equiv
_atom_site_adp_type
_atom_site_occupancy
_atom_site_site_symmetry_order
_atom_site_calc_flag
_atom_site_refinement_flags_posn
_atom_site_refinement_flags_adp
_atom_site_refinement_flags_occupancy
_atom_site_disorder_assembly
_atom_site_disorder_group
Fe1 Fe 0.41246(3) 0.26053(7) 0.13194(2) 0.01194(18) Uani 1 1 d . U . . .
N1 N 0.37131(17) 0.0268(4) 0.10803(11) 0.0140(7) Uani 1 1 d . U . . .
N2 N 0.36461(19) -0.0457(4) 0.06823(11) 0.0188(8) Uani 1 1 d . U . . .
N3 N 0.33035(19) -0.1867(5) 0.07081(11) 0.0196(8) Uani 1 1 d . U . . .
N4 N 0.31339(19) -0.2099(4) 0.11225(11) 0.0187(8) Uani 1 1 d . U . . .
N5 N 0.36217(17) 0.1207(4) 0.18801(11) 0.0134(7) Uani 1 1 d . U . . .
N6 N 0.41561(17) 0.4126(4) 0.19776(10) 0.0123(7) Uani 1 1 d . U . . .
N7 N 0.49366(18) 0.7538(4) 0.14391(12) 0.0181(8) Uani 1 1 d . U . . .
N8 N 0.50457(18) 0.7259(4) 0.10174(12) 0.0177(8) Uani 1 1 d . U . . .
N9 N 0.48437(18) 0.5744(4) 0.08980(11) 0.0175(8) Uani 1 1 d . U . . .
N10 N 0.45964(18) 0.4985(4) 0.12445(11) 0.0159(8) Uani 1 1 d . U . . .
N11 N 0.49979(18) 0.1486(4) 0.16752(11) 0.0141(7) Uani 1 1 d . U . . .
N12 N 0.51552(18) 0.1104(4) 0.20975(11) 0.0170(8) Uani 1 1 d . U . . .
N13 N 0.57756(18) 0.0468(4) 0.21362(11) 0.0178(8) Uani 1 1 d . U . . .
N14 N 0.60400(18) 0.0413(4) 0.17441(11) 0.0161(8) Uani 1 1 d . U . . .
N15 N 0.49360(17) 0.1941(4) 0.08400(11) 0.0140(7) Uani 1 1 d . U . . .
N16 N 0.37768(17) 0.3240(4) 0.05968(11) 0.0137(7) Uani 1 1 d . U . . .
N17 N 0.21571(18) 0.4597(5) 0.09390(11) 0.0189(8) Uani 1 1 d . U . . .
N18 N 0.21000(19) 0.4579(5) 0.13722(12) 0.0220(8) Uani 1 1 d . U . . .
N19 N 0.26721(19) 0.4045(5) 0.15785(12) 0.0198(8) Uani 1 1 d . U . . .
N20 N 0.31176(17) 0.3702(4) 0.12791(11) 0.0142(7) Uani 1 1 d . U . . .
O1 O 0.16689(18) 0.8492(4) 0.13118(13) 0.0368(9) Uani 1 1 d . U . . .
H1 H 0.1971 0.7929 0.1215 0.055 Uiso 1 1 calc R U . . .
P1 P 0.83759(6) 0.28046(14) 0.14100(4) 0.0173(3) Uani 1 1 d . U . . .
C1 C 0.3396(2) -0.0774(5) 0.13385(13) 0.0150(9) Uani 1 1 d . U . . .
C2 C 0.3350(2) -0.0305(5) 0.17890(13) 0.0139(9) Uani 1 1 d . U . . .
C3 C 0.3041(2) -0.1269(6) 0.20928(14) 0.0187(9) Uani 1 1 d . U . . .
H3 H 0.2855 -0.2319 0.2020 0.022 Uiso 1 1 calc R U . . .
C4 C 0.3018(2) -0.0619(6) 0.25038(14) 0.0189(9) Uani 1 1 d . U . . .
H4 H 0.2814 -0.1230 0.2715 0.023 Uiso 1 1 calc R U . . .
C5 C 0.3299(2) 0.0945(5) 0.26028(13) 0.0168(9) Uani 1 1 d . U . . .
H5 H 0.3288 0.1393 0.2880 0.020 Uiso 1 1 calc R U . . .
C6 C 0.3597(2) 0.1832(5) 0.22826(13) 0.0140(8) Uani 1 1 d . U . . .
C7 C 0.3900(2) 0.3532(5) 0.23376(13) 0.0157(9) Uani 1 1 d . U . . .
C8 C 0.3918(2) 0.4473(5) 0.27155(14) 0.0181(9) Uani 1 1 d . U . . .
H8 H 0.3737 0.4046 0.2961 0.022 Uiso 1 1 calc R U . . .
C9 C 0.4210(2) 0.6068(6) 0.27216(14) 0.0213(10) Uani 1 1 d . U . . .
H9 H 0.4232 0.6715 0.2973 0.026 Uiso 1 1 calc R U . . .
C10 C 0.4470(2) 0.6688(6) 0.23486(14) 0.0202(9) Uani 1 1 d . U . . .
H10 H 0.4663 0.7757 0.2344 0.024 Uiso 1 1 calc R U . . .
C11 C 0.4434(2) 0.5666(5) 0.19832(14) 0.0171(9) Uani 1 1 d . U . . .
C12 C 0.4661(2) 0.6120(5) 0.15631(13) 0.0132(8) Uani 1 1 d . U . . .
C13 C 0.5545(2) 0.1036(5) 0.14723(13) 0.0141(9) Uani 1 1 d . U . . .
C14 C 0.5523(2) 0.1241(5) 0.10034(13) 0.0126(8) Uani 1 1 d . U . . .
C15 C 0.6038(2) 0.0791(5) 0.07448(14) 0.0167(9) Uani 1 1 d . U . . .
H15 H 0.6435 0.0276 0.0864 0.020 Uiso 1 1 calc R U . . .
C16 C 0.5944(2) 0.1131(6) 0.03032(14) 0.0213(10) Uani 1 1 d . U . . .
H16 H 0.6282 0.0859 0.0122 0.026 Uiso 1 1 calc R U . . .
C17 C 0.5347(2) 0.1875(5) 0.01343(14) 0.0187(9) Uani 1 1 d . U . . .
H17 H 0.5280 0.2122 -0.0160 0.022 Uiso 1 1 calc R U . . .
C18 C 0.4845(2) 0.2249(5) 0.04124(14) 0.0159(9) Uani 1 1 d . U . . .
C19 C 0.4177(2) 0.2980(5) 0.02719(13) 0.0161(9) Uani 1 1 d . U . . .
C20 C 0.3948(2) 0.3341(6) -0.01550(14) 0.0211(10) Uani 1 1 d . U . . .
H20 H 0.4228 0.3158 -0.0378 0.025 Uiso 1 1 calc R U . . .
C21 C 0.3303(2) 0.3970(6) -0.02422(15) 0.0261(11) Uani 1 1 d . U . . .
H21 H 0.3143 0.4221 -0.0527 0.031 Uiso 1 1 calc R U . . .
C22 C 0.2889(2) 0.4233(6) 0.00889(14) 0.0213(10) Uani 1 1 d . U . . .
H22 H 0.2449 0.4652 0.0034 0.026 Uiso 1 1 calc R U . . .
C23 C 0.3150(2) 0.3853(5) 0.05055(13) 0.0137(9) Uani 1 1 d . U . . .
C24 C 0.2788(2) 0.4061(5) 0.08980(13) 0.0152(9) Uani 1 1 d . U . . .
C25 C 0.9177(2) 0.3863(6) 0.14172(14) 0.0236(10) Uani 1 1 d . U . . .
C26 C 0.9515(3) 0.4025(10) 0.10458(18) 0.0579(18) Uani 1 1 d . U . . .
H26 H 0.9339 0.3533 0.0787 0.069 Uiso 1 1 calc R U . . .
C27 C 1.0121(4) 0.4932(12) 0.1062(2) 0.079(2) Uani 1 1 d . U . . .
H27 H 1.0343 0.5078 0.0810 0.094 Uiso 1 1 calc R U . . .
C28 C 1.0395(3) 0.5614(10) 0.14452(19) 0.0580(18) Uani 1 1 d . U . . .
H28 H 1.0806 0.6197 0.1454 0.070 Uiso 1 1 calc R U . . .
C29 C 1.0060(3) 0.5435(7) 0.18172(16) 0.0333(12) Uani 1 1 d . U . . .
H29 H 1.0245 0.5899 0.2077 0.040 Uiso 1 1 calc R U . . .
C30 C 0.9450(2) 0.4565(6) 0.18029(15) 0.0220(10) Uani 1 1 d . U . . .
H30 H 0.9223 0.4452 0.2053 0.026 Uiso 1 1 calc R U . . .
C31 C 0.8412(2) 0.1393(6) 0.18626(14) 0.0217(10) Uani 1 1 d . U . . .
C32 C 0.9016(2) 0.0502(6) 0.19672(15) 0.0248(10) Uani 1 1 d . U . . .
H32 H 0.9400 0.0718 0.1820 0.030 Uiso 1 1 calc R U . . .
C33 C 0.9040(2) -0.0698(6) 0.22903(15) 0.0266(11) Uani 1 1 d . U . . .
H33 H 0.9439 -0.1305 0.2357 0.032 Uiso 1 1 calc R U . . .
C34 C 0.8475(3) -0.1007(6) 0.25162(15) 0.0254(10) Uani 1 1 d . U . . .
H34 H 0.8494 -0.1815 0.2734 0.030 Uiso 1 1 calc R U . . .
C35 C 0.7882(3) -0.0105(6) 0.24154(16) 0.0294(11) Uani 1 1 d . U . . .
H35 H 0.7503 -0.0308 0.2569 0.035 Uiso 1 1 calc R U . . .
C36 C 0.7843(2) 0.1091(6) 0.20908(14) 0.0217(10) Uani 1 1 d . U . . .
H36 H 0.7442 0.1690 0.2025 0.026 Uiso 1 1 calc R U . . .
C37 C 0.8203(2) 0.1603(6) 0.09194(15) 0.0238(10) Uani 1 1 d . U . . .
C38 C 0.7941(3) 0.2379(7) 0.05466(17) 0.0376(13) Uani 1 1 d . U . . .
H38 H 0.7857 0.3532 0.0549 0.045 Uiso 1 1 calc R U . . .
C39 C 0.7799(3) 0.1485(8) 0.01692(17) 0.0429(14) Uani 1 1 d . U . . .
H39 H 0.7628 0.2035 -0.0082 0.051 Uiso 1 1 calc R U . . .
C40 C 0.7908(4) -0.0185(8) 0.01646(19) 0.0600(18) Uani 1 1 d . U . . .
H40 H 0.7797 -0.0796 -0.0088 0.072 Uiso 1 1 calc R U . . .
C41 C 0.8181(5) -0.0995(8) 0.0530(2) 0.075(2) Uani 1 1 d . U . . .
H41 H 0.8269 -0.2145 0.0523 0.090 Uiso 1 1 calc R U . . .
C42 C 0.8327(4) -0.0093(7) 0.09130(19) 0.0529(16) Uani 1 1 d . U . . .
H42 H 0.8508 -0.0639 0.1163 0.063 Uiso 1 1 calc R U . . .
C43 C 0.7705(2) 0.4310(6) 0.14346(13) 0.0183(9) Uani 1 1 d . U . . .
C44 C 0.7838(2) 0.5997(6) 0.15240(15) 0.0246(10) Uani 1 1 d . U . . .
H44 H 0.8286 0.6374 0.1569 0.029 Uiso 1 1 calc R U . . .
C45 C 0.7299(3) 0.7121(6) 0.15467(16) 0.0285(11) Uani 1 1 d . U . . .
H45 H 0.7389 0.8251 0.1607 0.034 Uiso 1 1 calc R U . . .
C46 C 0.6636(2) 0.6579(6) 0.14812(15) 0.0235(10) Uani 1 1 d . U . . .
H46 H 0.6280 0.7338 0.1499 0.028 Uiso 1 1 calc R U . . .
C47 C 0.6499(2) 0.4910(6) 0.13892(14) 0.0212(10) Uani 1 1 d . U . . .
H47 H 0.6049 0.4546 0.1344 0.025 Uiso 1 1 calc R U . . .
C48 C 0.7025(2) 0.3776(6) 0.13643(14) 0.0187(9) Uani 1 1 d . U . . .
H48 H 0.6928 0.2652 0.1301 0.022 Uiso 1 1 calc R U . . .
C49 C 0.1704(3) 1.0149(7) 0.1161(2) 0.0499(16) Uani 1 1 d . U . . .
H49A H 0.1255 1.0632 0.1134 0.075 Uiso 1 1 calc R U . . .
H49B H 0.1887 1.0151 0.0883 0.075 Uiso 1 1 calc R U . . .
H49C H 0.1994 1.0800 0.1363 0.075 Uiso 1 1 calc R U . . .

loop_
_atom_site_aniso_label
_atom_site_aniso_U_11
_atom_site_aniso_U_22
_atom_site_aniso_U_33
_atom_site_aniso_U_23
_atom_site_aniso_U_13
_atom_site_aniso_U_12
Fe1 0.0131(3) 0.0128(3) 0.0102(3) -0.0002(2) 0.0019(2) -0.0010(2)
N1 0.0163(17) 0.0153(17) 0.0108(17) -0.0021(14) 0.0029(14) -0.0017(14)
N2 0.024(2) 0.0192(18) 0.0129(18) -0.0037(15) 0.0008(15) -0.0034(16)
N3 0.024(2) 0.0193(18) 0.0159(19) -0.0027(15) 0.0005(15) -0.0038(16)
N4 0.024(2) 0.0170(18) 0.0154(18) -0.0014(15) 0.0010(15) -0.0055(15)
N5 0.0111(17) 0.0170(17) 0.0120(17) 0.0026(14) 0.0003(13) -0.0029(14)
N6 0.0124(17) 0.0144(16) 0.0096(16) -0.0020(14) -0.0012(13) 0.0002(14)
N7 0.0145(18) 0.0187(18) 0.0209(19) -0.0024(15) 0.0007(15) -0.0024(15)
N8 0.0181(19) 0.0152(18) 0.0197(19) 0.0002(15) 0.0005(15) -0.0044(15)
N9 0.0182(18) 0.0174(18) 0.0168(18) 0.0049(15) 0.0011(15) -0.0024(15)
N10 0.0170(18) 0.0152(17) 0.0157(18) 0.0011(14) 0.0019(14) 0.0000(14)
N11 0.0188(18) 0.0121(16) 0.0118(17) -0.0022(14) 0.0036(14) -0.0034(14)
N12 0.0199(19) 0.0174(18) 0.0142(18) 0.0004(15) 0.0035(15) -0.0010(15)
N13 0.0163(19) 0.0186(18) 0.0182(19) -0.0005(15) 0.0003(15) 0.0009(15)
N14 0.0157(18) 0.0161(17) 0.0165(18) -0.0003(15) 0.0010(15) -0.0016(15)
N15 0.0147(17) 0.0140(16) 0.0133(17) -0.0005(14) 0.0019(14) -0.0057(14)
N16 0.0191(18) 0.0112(16) 0.0109(17) 0.0016(14) 0.0016(14) -0.0052(14)
N17 0.0188(19) 0.0224(19) 0.0154(19) 0.0009(15) 0.0019(15) 0.0021(15)
N18 0.019(2) 0.027(2) 0.020(2) 0.0026(16) 0.0043(16) 0.0044(16)
N19 0.021(2) 0.0210(19) 0.0179(19) -0.0006(15) 0.0062(16) 0.0030(16)
N20 0.0172(18) 0.0148(17) 0.0105(17) -0.0007(14) 0.0013(14) 0.0004(14)
O1 0.030(2) 0.033(2) 0.048(2) -0.0047(18) 0.0127(17) -0.0024(16)
P1 0.0152(6) 0.0240(6) 0.0127(6) 0.0008(5) -0.0001(4) -0.0022(5)
C1 0.013(2) 0.017(2) 0.015(2) 0.0014(17) 0.0019(17) -0.0022(17)
C2 0.0084(19) 0.017(2) 0.017(2) 0.0006(17) 0.0034(16) -0.0027(16)
C3 0.014(2) 0.020(2) 0.021(2) 0.0037(18) -0.0004(18) -0.0029(17)
C4 0.017(2) 0.025(2) 0.015(2) 0.0081(18) 0.0023(17) 0.0011(18)
C5 0.015(2) 0.024(2) 0.012(2) 0.0010(17) -0.0005(17) 0.0034(17)
C6 0.0083(19) 0.023(2) 0.010(2) 0.0008(17) -0.0023(15) 0.0017(17)
C7 0.015(2) 0.017(2) 0.014(2) 0.0018(17) -0.0024(17) 0.0030(17)
C8 0.017(2) 0.022(2) 0.016(2) 0.0003(18) 0.0019(17) 0.0032(18)
C9 0.022(2) 0.025(2) 0.016(2) -0.0061(19) 0.0007(18) 0.0042(19)
C10 0.020(2) 0.019(2) 0.021(2) -0.0037(19) -0.0029(18) -0.0019(18)
C11 0.015(2) 0.017(2) 0.019(2) -0.0011(18) -0.0029(17) 0.0013(17)
C12 0.012(2) 0.0130(19) 0.014(2) 0.0007(17) -0.0009(16) 0.0010(16)
C13 0.013(2) 0.0138(19) 0.016(2) -0.0027(17) 0.0020(17) -0.0024(16)
C14 0.013(2) 0.0104(18) 0.014(2) -0.0030(16) 0.0017(16) -0.0046(16)
C15 0.018(2) 0.015(2) 0.017(2) -0.0054(17) 0.0032(17) -0.0029(17)
C16 0.019(2) 0.025(2) 0.022(2) -0.0047(19) 0.0110(19) -0.0061(19)
C17 0.025(2) 0.020(2) 0.012(2) -0.0016(18) 0.0049(18) -0.0034(19)
C18 0.018(2) 0.015(2) 0.015(2) -0.0005(17) 0.0006(17) -0.0039(17)
C19 0.020(2) 0.015(2) 0.012(2) -0.0003(17) -0.0014(17) -0.0082(17)
C20 0.024(2) 0.024(2) 0.016(2) 0.0008(18) 0.0060(18) -0.0018(19)
C21 0.031(3) 0.035(3) 0.012(2) 0.006(2) 0.0008(19) 0.003(2)
C22 0.020(2) 0.026(2) 0.018(2) 0.0024(19) 0.0020(18) 0.0019(19)
C23 0.018(2) 0.0104(19) 0.012(2) 0.0007(16) -0.0009(17) -0.0029(16)
C24 0.015(2) 0.0136(19) 0.016(2) 0.0001(17) -0.0007(17) -0.0049(16)
C25 0.020(2) 0.036(2) 0.015(2) -0.0031(19) 0.0014(18) -0.0057(19)
C26 0.045(3) 0.109(5) 0.022(3) -0.021(3) 0.010(2) -0.042(3)
C27 0.057(4) 0.140(6) 0.042(4) -0.025(4) 0.025(3) -0.053(4)
C28 0.032(3) 0.108(5) 0.035(3) -0.020(3) 0.010(3) -0.037(3)
C29 0.025(3) 0.051(3) 0.023(3) -0.006(2) -0.001(2) -0.010(2)
C30 0.017(2) 0.030(2) 0.019(2) 0.0022(19) 0.0020(18) -0.0018(19)
C31 0.021(2) 0.026(2) 0.017(2) 0.0001(18) -0.0007(18) -0.0031(19)
C32 0.019(2) 0.036(3) 0.019(2) 0.002(2) 0.0008(19) -0.002(2)
C33 0.020(2) 0.030(3) 0.028(3) 0.002(2) -0.004(2) 0.003(2)
C34 0.036(3) 0.018(2) 0.022(2) 0.0051(19) 0.002(2) 0.000(2)
C35 0.034(3) 0.031(3) 0.024(3) 0.005(2) 0.009(2) 0.004(2)
C36 0.023(2) 0.025(2) 0.017(2) 0.0013(19) 0.0021(18) 0.0031(19)
C37 0.021(2) 0.029(2) 0.021(2) -0.0015(19) 0.0016(19) -0.0097(19)
C38 0.051(3) 0.038(3) 0.022(3) -0.002(2) -0.005(2) 0.006(2)
C39 0.052(3) 0.055(3) 0.020(3) -0.007(2) -0.006(2) -0.009(3)
C40 0.104(5) 0.054(4) 0.021(3) -0.007(3) -0.002(3) -0.036(4)
C41 0.155(6) 0.033(3) 0.036(3) -0.010(3) -0.007(4) -0.026(4)
C42 0.097(4) 0.034(3) 0.026(3) 0.007(2) -0.009(3) -0.014(3)
C43 0.020(2) 0.026(2) 0.009(2) 0.0018(17) -0.0038(17) -0.0012(18)
C44 0.021(2) 0.026(2) 0.026(2) 0.003(2) -0.0057(19) -0.0060(19)
C45 0.036(3) 0.018(2) 0.030(3) -0.001(2) -0.001(2) 0.001(2)
C46 0.022(2) 0.027(2) 0.022(2) 0.000(2) 0.0021(19) 0.002(2)
C47 0.021(2) 0.025(2) 0.016(2) 0.0007(19) -0.0037(18) -0.0042(19)
C48 0.022(2) 0.019(2) 0.015(2) -0.0013(18) -0.0007(18) 0.0010(18)
C49 0.041(4) 0.044(3) 0.066(4) 0.020(3) 0.013(3) 0.011(3)

loop_
_atom_type_symbol
_atom_type_description
_atom_type_scat_dispersion_real
_atom_type_scat_dispersion_imag
_atom_type_scat_source
C C 0.0033 0.0016 'International Tables Vol C Tables 4.2.6.8 and 6.1.1.4'
H H 0.0000 0.0000 'International Tables Vol C Tables 4.2.6.8 and 6.1.1.4'
N N 0.0061 0.0033 'International Tables Vol C Tables 4.2.6.8 and 6.1.1.4'
O O 0.0106 0.0060 'International Tables Vol C Tables 4.2.6.8 and 6.1.1.4'
Fe Fe 0.3463 0.8444 'International Tables Vol C Tables 4.2.6.8 and 6.1.1.4'
P P 0.1023 0.0942 'International Tables Vol C Tables 4.2.6.8 and 6.1.1.4'

loop_
_geom_angle_atom_site_label_1
_geom_angle_atom_site_label_2
_geom_angle_atom_site_label_3
_geom_angle
_geom_angle_site_symmetry_1
_geom_angle_site_symmetry_3
_geom_angle_publ_flag
N10 Fe1 N1 153.15(13) . . ?
N10 Fe1 N11 94.89(13) . . ?
N1 Fe1 N11 94.70(13) . . ?
N10 Fe1 N20 92.42(13) . . ?
N1 Fe1 N20 90.62(13) . . ?
N11 Fe1 N20 152.33(13) . . ?
N10 Fe1 N15 78.65(12) . . ?
N1 Fe1 N15 80.94(12) . . ?
N11 Fe1 N15 70.82(12) . . ?
N20 Fe1 N15 136.85(13) . . ?
N10 Fe1 N16 78.46(12) . . ?
N1 Fe1 N16 77.50(12) . . ?
N11 Fe1 N16 137.32(12) . . ?
N20 Fe1 N16 70.33(12) . . ?
N15 Fe1 N16 66.53(12) . . ?
N10 Fe1 N5 135.73(13) . . ?
N1 Fe1 N5 70.91(12) . . ?
N11 Fe1 N5 78.17(12) . . ?
N20 Fe1 N5 78.00(12) . . ?
N15 Fe1 N5 135.82(12) . . ?
N16 Fe1 N5 134.49(12) . . ?
N10 Fe1 N6 70.09(12) . . ?
N1 Fe1 N6 136.50(12) . . ?
N11 Fe1 N6 78.94(12) . . ?
N20 Fe1 N6 78.56(12) . . ?
N15 Fe1 N6 133.97(12) . . ?
N16 Fe1 N6 134.27(12) . . ?
N5 Fe1 N6 65.65(11) . . ?
C1 N1 N2 105.3(3) . . ?
C1 N1 Fe1 120.9(3) . . ?
N2 N1 Fe1 133.7(3) . . ?
N3 N2 N1 108.6(3) . . ?
N2 N3 N4 109.9(3) . . ?
C1 N4 N3 104.5(3) . . ?
C2 N5 C6 118.9(3) . . ?
C2 N5 Fe1 117.1(3) . . ?
C6 N5 Fe1 124.0(3) . . ?
C11 N6 C7 119.4(3) . . ?
C11 N6 Fe1 117.3(3) . . ?
C7 N6 Fe1 123.3(3) . . ?
C12 N7 N8 104.0(3) . . ?
N9 N8 N7 110.6(3) . . ?
N8 N9 N10 107.8(3) . . ?
C12 N10 N9 105.4(3) . . ?
C12 N10 Fe1 122.4(3) . . ?
N9 N10 Fe1 132.1(3) . . ?
C13 N11 N12 105.3(3) . . ?
C13 N11 Fe1 120.6(3) . . ?
N12 N11 Fe1 134.0(3) . . ?
N13 N12 N11 108.0(3) . . ?
N12 N13 N14 110.6(3) . . ?
C13 N14 N13 103.7(3) . . ?
C18 N15 C14 119.1(4) . . ?
C18 N15 Fe1 122.9(3) . . ?
C14 N15 Fe1 117.9(3) . . ?
C23 N16 C19 119.1(4) . . ?
C23 N16 Fe1 118.2(3) . . ?
C19 N16 Fe1 122.6(3) . . ?
C24 N17 N18 104.2(3) . . ?
N19 N18 N17 110.2(3) . . ?
N18 N19 N20 108.0(3) . . ?
C24 N20 N19 105.5(3) . . ?
C24 N20 Fe1 121.1(3) . . ?
N19 N20 Fe1 133.2(3) . . ?
C31 P1 C25 107.9(2) . . ?
C31 P1 C43 111.6(2) . . ?
C25 P1 C43 109.8(2) . . ?
C31 P1 C37 108.6(2) . . ?
C25 P1 C37 111.4(2) . . ?
C43 P1 C37 107.5(2) . . ?
N4 C1 N1 111.8(4) . . ?
N4 C1 C2 129.3(4) . . ?
N1 C1 C2 118.8(4) . . ?
N5 C2 C3 122.9(4) . . ?
N5 C2 C1 112.2(3) . . ?
C3 C2 C1 124.9(4) . . ?
C4 C3 C2 117.9(4) . . ?
C5 C4 C3 119.9(4) . . ?
C4 C5 C6 118.9(4) . . ?
N5 C6 C5 121.6(4) . . ?
N5 C6 C7 113.4(3) . . ?
C5 C6 C7 124.9(4) . . ?
N6 C7 C8 121.6(4) . . ?
N6 C7 C6 113.6(3) . . ?
C8 C7 C6 124.8(4) . . ?
C7 C8 C9 119.0(4) . . ?
C8 C9 C10 119.4(4) . . ?
C11 C10 C9 118.1(4) . . ?
N6 C11 C10 122.5(4) . . ?
N6 C11 C12 111.7(4) . . ?
C10 C11 C12 125.8(4) . . ?
N7 C12 N10 112.2(4) . . ?
N7 C12 C11 129.4(4) . . ?
N10 C12 C11 118.4(4) . . ?
N14 C13 N11 112.3(4) . . ?
N14 C13 C14 129.1(4) . . ?
N11 C13 C14 118.6(4) . . ?
N15 C14 C15 122.4(4) . . ?
N15 C14 C13 112.0(3) . . ?
C15 C14 C13 125.6(4) . . ?
C16 C15 C14 118.1(4) . . ?
C17 C16 C15 119.7(4) . . ?
C16 C17 C18 118.9(4) . . ?
N15 C18 C17 121.7(4) . . ?
N15 C18 C19 114.0(4) . . ?
C17 C18 C19 124.3(4) . . ?
N16 C19 C20 121.0(4) . . ?
N16 C19 C18 113.9(4) . . ?
C20 C19 C18 125.1(4) . . ?
C21 C20 C19 119.0(4) . . ?
C22 C21 C20 120.3(4) . . ?
C21 C22 C23 117.7(4) . . ?
N16 C23 C22 122.9(4) . . ?
N16 C23 C24 111.7(3) . . ?
C22 C23 C24 125.4(4) . . ?
N20 C24 N17 112.0(4) . . ?
N20 C24 C23 118.4(4) . . ?
N17 C24 C23 129.5(4) . . ?
C26 C25 C30 120.0(4) . . ?
C26 C25 P1 121.3(4) . . ?
C30 C25 P1 118.7(3) . . ?
C27 C26 C25 119.3(5) . . ?
C26 C27 C28 120.6(6) . . ?
C29 C28 C27 120.0(5) . . ?
C30 C29 C28 119.9(5) . . ?
C29 C30 C25 120.2(4) . . ?
C36 C31 C32 120.0(4) . . ?
C36 C31 P1 121.5(4) . . ?
C32 C31 P1 118.4(3) . . ?
C33 C32 C31 119.6(4) . . ?
C34 C33 C32 120.6(4) . . ?
C33 C34 C35 119.5(4) . . ?
C36 C35 C34 121.0(4) . . ?
C35 C36 C31 119.3(4) . . ?
C38 C37 C42 119.0(5) . . ?
C38 C37 P1 120.2(4) . . ?
C42 C37 P1 120.8(4) . . ?
C39 C38 C37 121.2(5) . . ?
C40 C39 C38 119.8(6) . . ?
C39 C40 C41 120.4(6) . . ?
C40 C41 C42 119.9(6) . . ?
C37 C42 C41 119.6(6) . . ?
C44 C43 C48 119.0(4) . . ?
C44 C43 P1 121.7(3) . . ?
C48 C43 P1 119.3(3) . . ?
C43 C44 C45 119.8(4) . . ?
C46 C45 C44 120.6(4) . . ?
C47 C46 C45 120.0(4) . . ?
C48 C47 C46 120.3(4) . . ?
C47 C48 C43 120.3(4) . . ?

loop_
_geom_bond_atom_site_label_1
_geom_bond_atom_site_label_2
_geom_bond_distance
_geom_bond_site_symmetry_2
_geom_bond_publ_flag
Fe1 N10 2.126(3) . ?
Fe1 N1 2.132(3) . ?
Fe1 N11 2.153(4) . ?
Fe1 N20 2.158(3) . ?
Fe1 N15 2.328(3) . ?
Fe1 N16 2.337(3) . ?
Fe1 N5 2.346(3) . ?
Fe1 N6 2.362(3) . ?
N1 C1 1.339(5) . ?
N1 N2 1.355(5) . ?
N2 N3 1.312(5) . ?
N3 N4 1.363(5) . ?
N4 C1 1.327(5) . ?
N5 C2 1.334(5) . ?
N5 C6 1.345(5) . ?
N6 C11 1.339(5) . ?
N6 C7 1.345(5) . ?
N7 C12 1.321(5) . ?
N7 N8 1.357(5) . ?
N8 N9 1.310(5) . ?
N9 N10 1.354(5) . ?
N10 C12 1.333(5) . ?
N11 C13 1.339(5) . ?
N11 N12 1.351(5) . ?
N12 N13 1.317(5) . ?
N13 N14 1.359(5) . ?
N14 C13 1.328(5) . ?
N15 C18 1.342(5) . ?
N15 C14 1.342(5) . ?
N16 C23 1.334(5) . ?
N16 C19 1.343(5) . ?
N17 C24 1.328(5) . ?
N17 N18 1.354(5) . ?
N18 N19 1.317(5) . ?
N19 N20 1.354(5) . ?
N20 C24 1.328(5) . ?
O1 C49 1.399(6) . ?
P1 C31 1.790(5) . ?
P1 C25 1.785(5) . ?
P1 C43 1.788(5) . ?
P1 C37 1.800(5) . ?
C1 C2 1.452(6) . ?
C2 C3 1.391(6) . ?
C3 C4 1.376(6) . ?
C4 C5 1.383(6) . ?
C5 C6 1.385(6) . ?
C6 C7 1.479(6) . ?
C7 C8 1.385(6) . ?
C8 C9 1.390(6) . ?
C9 C10 1.390(6) . ?
C10 C11 1.388(6) . ?
C11 C12 1.453(6) . ?
C13 C14 1.456(6) . ?
C14 C15 1.389(6) . ?
C15 C16 1.389(6) . ?
C16 C17 1.377(6) . ?
C17 C18 1.395(6) . ?
C18 C19 1.469(6) . ?
C19 C20 1.389(6) . ?
C20 C21 1.370(6) . ?
C21 C22 1.375(6) . ?
C22 C23 1.380(6) . ?
C23 C24 1.466(6) . ?
C25 C26 1.380(7) . ?
C25 C30 1.384(6) . ?
C26 C27 1.391(8) . ?
C27 C28 1.372(9) . ?
C28 C29 1.380(7) . ?
C29 C30 1.382(7) . ?
C31 C36 1.393(6) . ?
C31 C32 1.397(6) . ?
C32 C33 1.378(7) . ?
C33 C34 1.382(7) . ?
C34 C35 1.383(7) . ?
C35 C36 1.379(7) . ?
C37 C38 1.369(7) . ?
C37 C42 1.369(8) . ?
C38 C39 1.374(7) . ?
C39 C40 1.343(9) . ?
C40 C41 1.371(9) . ?
C41 C42 1.392(8) . ?
C43 C44 1.388(6) . ?
C43 C48 1.403(6) . ?
C44 C45 1.393(7) . ?
C45 C46 1.372(7) . ?
C46 C47 1.377(6) . ?
C47 C48 1.378(6) . ?
